data_1566242
loop_
_publ_author_name
'Zhang, Lei'
'Ding, Qing-Rong'
'Yu, Yinghua'
'Cao, Changsheng'
'Zhang, Jian'

_publ_section_title
;
 Stepwise Assembly and Reversible Structure Transformation of Ligated
 Titanium Coated Bismuth-Oxo Cores: Shell Morphology Engineering for
 Enhanced Chemical Fixation of CO2
;
_journal_name_full 'Chemical Science'
_journal_paper_doi 10.1039/D1SC06847D
_journal_year 2022
_chemical_formula_moiety 'C312 H276 Bi38 O164 Ti18'
_chemical_formula_sum 'C312 H276 Bi38 O164 Ti18'
_chemical_formula_weight 15452.75
_space_group_crystal_system trigonal
_space_group_IT_number 148
_space_group_name_Hall '-R 3'
_space_group_name_H-M_alt 'R -3 :H'
_atom_sites_solution_hydrogens mixed
_atom_sites_solution_primary dual
_audit_creation_date 2021-04-03
_audit_creation_method
;
Olex2 1.2
(compiled 2017.08.10 svn.r3458 for OlexSys, GUI svn.r5381)
;
_audit_update_record
;
2021-08-20 deposited with the CCDC.	2022-02-01 downloaded from the CCDC.
;
_cell_angle_alpha 90
_cell_angle_beta 90
_cell_angle_gamma 120
_cell_formula_units_Z 3
_cell_length_a 39.6442(16)
_cell_length_b 39.6442(16)
_cell_length_c 23.6456(15)
_cell_measurement_reflns_used 12584
_cell_measurement_temperature 100.01(11)
_cell_measurement_theta_max 60.0000
_cell_measurement_theta_min 3.3800
_cell_volume 32184(3)
_computing_cell_refinement 'CrysAlisPro 1.171.41.93a (Rigaku OD, 2020)'
_computing_data_collection 'CrysAlisPro 1.171.41.93a (Rigaku OD, 2020)'
_computing_data_reduction 'CrysAlisPro 1.171.41.93a (Rigaku OD, 2020)'
_computing_molecular_graphics 'Olex2 (Dolomanov et al., 2009)'
_computing_publication_material 'Olex2 (Dolomanov et al., 2009)'
_computing_structure_refinement 'ShelXL (Sheldrick, 2015)'
_computing_structure_solution 'ShelXT (Sheldrick, 2015)'
_diffrn_ambient_environment N~2~
_diffrn_ambient_temperature 100.01(11)
_diffrn_detector 'Hybrid Pixel Array Detector'
_diffrn_detector_area_resol_mean 10.0000
_diffrn_detector_type HyPix
_diffrn_measured_fraction_theta_full 0.989
_diffrn_measured_fraction_theta_max 0.989
_diffrn_measurement_details
;
List of Runs (angles in degrees, time in seconds):

  # Type    Start    End  Width  t~exp~   \w     \q     \k     \f   Frames
#--------------------------------------------------------------------------
  1  \w    108.00 142.00   0.40    6.00    --   72.31 111.00 145.00   85
  2  \w      2.00 106.00   0.40    6.00    --   72.31-101.00-104.00  260
  3  \w    -30.00  -4.80   0.40    1.40    --   -1.41 -89.00  26.00   63
  4  \w    -12.00  15.20   0.40    1.40    --   -1.41  89.00 141.00   68
  5  \w     -3.00  21.80   0.40    1.40    --   -1.41 -89.00  26.00   62
  6  \w     80.00 138.00   0.40    6.00    --   72.31 126.00 -27.00  145
  7  \w     58.00 142.00   0.40    6.00    --   72.31  57.00  60.00  210
  8  \w   -142.00-116.80   0.40    6.00    --  -75.13 -99.00   0.00   63
;
_diffrn_measurement_device 'four-circle diffractometer'
_diffrn_measurement_device_type 'ROD, Synergy Custom system, HyPix'
_diffrn_measurement_method '\w scans'
_diffrn_orient_matrix_type 'CrysAlisPro convention (1999,Acta A55,543-557)'
_diffrn_orient_matrix_UB_11 0.0226975000
_diffrn_orient_matrix_UB_12 -0.0038459000
_diffrn_orient_matrix_UB_13 -0.0385531000
_diffrn_orient_matrix_UB_21 -0.0294366000
_diffrn_orient_matrix_UB_22 -0.0353578000
_diffrn_orient_matrix_UB_23 -0.0138634000
_diffrn_orient_matrix_UB_31 -0.0118159000
_diffrn_orient_matrix_UB_32 0.0161191000
_diffrn_orient_matrix_UB_33 -0.0392239000
_diffrn_radiation_monochromator mirror
_diffrn_radiation_probe x-ray
_diffrn_radiation_type GaK\a
_diffrn_radiation_wavelength 1.3405
_diffrn_reflns_av_R_equivalents 0.0568
_diffrn_reflns_av_unetI/netI 0.0490
_diffrn_reflns_Laue_measured_fraction_full 0.989
_diffrn_reflns_Laue_measured_fraction_max 0.989
_diffrn_reflns_limit_h_max 32
_diffrn_reflns_limit_h_min -47
_diffrn_reflns_limit_k_max 47
_diffrn_reflns_limit_k_min -32
_diffrn_reflns_limit_l_max 28
_diffrn_reflns_limit_l_min -28
_diffrn_reflns_number 33261
_diffrn_reflns_point_group_measured_fraction_full 0.989
_diffrn_reflns_point_group_measured_fraction_max 0.989
_diffrn_reflns_theta_full 52.926
_diffrn_reflns_theta_max 52.926
_diffrn_reflns_theta_min 3.378
_diffrn_source 'micro-focus metaljet'
_exptl_absorpt_coefficient_mu 23.008
_exptl_absorpt_correction_T_max 1.00000
_exptl_absorpt_correction_T_min 0.36576
_exptl_absorpt_correction_type multi-scan
_exptl_absorpt_process_details
;
CrysAlisPro 1.171.41.93a (Rigaku Oxford Diffraction, 2020)
Empirical absorption correction using spherical harmonics,
implemented in SCALE3 ABSPACK scaling algorithm.
;
_exptl_crystal_colour 'dull reddish orange'
_exptl_crystal_colour_lustre dull
_exptl_crystal_colour_modifier reddish
_exptl_crystal_colour_primary orange
_exptl_crystal_density_diffrn 2.392
_exptl_crystal_description cube
_exptl_crystal_F_000 21030
_exptl_crystal_size_max 0.1
_exptl_crystal_size_mid 0.1
_exptl_crystal_size_min 0.1
_refine_diff_density_max 5.816
_refine_diff_density_min -2.997
_refine_diff_density_rms 0.372
_refine_ls_extinction_method none
_refine_ls_goodness_of_fit_ref 1.217
_refine_ls_hydrogen_treatment constr
_refine_ls_matrix_type full
_refine_ls_number_parameters 494
_refine_ls_number_reflns 12486
_refine_ls_number_restraints 17
_refine_ls_restrained_S_all 1.217
_refine_ls_R_factor_all 0.1275
_refine_ls_R_factor_gt 0.1020
_refine_ls_shift/su_max 0.002
_refine_ls_shift/su_mean 0.000
_refine_ls_structure_factor_coef Fsqd
_refine_ls_weighting_details 'w=1/[\s^2^(Fo^2^)+(0.2000P)^2^] where P=(Fo^2^+2Fc^2^)/3'
_refine_ls_weighting_scheme calc
_refine_ls_wR_factor_gt 0.3013
_refine_ls_wR_factor_ref 0.3285
_reflns_Friedel_coverage 0.000
_reflns_number_gt 8358
_reflns_number_total 12486
_reflns_threshold_expression 'I > 2\s(I)'
_cod_data_source_file d1sc06847d2.cif
_cod_data_source_block PTC-285
_cod_original_sg_symbol_H-M 'R -3'
_cod_database_code 1566242
_shelx_shelxl_version_number 2018/1
_chemical_oxdiff_formula CHOTiBi
_shelx_space_group_comment
;
The symmetry employed for this shelxl refinement is uniquely defined
by the following loop, which should always be used as a source of
symmetry information in preference to the above space-group names.
They are only intended as comments.
;
_shelx_estimated_absorpt_t_max 0.207
_shelx_estimated_absorpt_t_min 0.207
_diffrn_oxdiff_digest_frames
;
01922ad18274439948300934fba3601e2200956c52a
;
_reflns_odcompleteness_completeness 99.09
_reflns_odcompleteness_iscentric 1
_reflns_odcompleteness_theta 56.82
_olex2_refinement_description
;
1. Fixed Uiso
 At 1.2 times of:
  All C(H) groups, All C(H,H) groups
 At 1.5 times of:
  All C(H,H,H) groups
2. Restrained distances
 C106-C8AA
 1.5 with sigma of 0.02
 C8AA-C7AA
 1.5 with sigma of 0.02
 C6AA-C59
 1.5 with sigma of 0.02
 C90-C59
 1.5 with sigma of 0.02
 C51-C67
 1.5 with sigma of 0.02
3. Uiso/Uaniso restraints and constraints
Uanis(C7AA) \\sim Ueq: with sigma of 0.01 and sigma for terminal atoms of 0.02
Uanis(C39) \\sim Ueq: with sigma of 0.01 and sigma for terminal atoms of 0.02
Uanis(O012) = Uanis(C36) = Uanis(C51) = Uanis(C32) = Uanis(C53) = Uanis(C0AA) =
Uanis(C28)
Uanis(O011) = Uanis(C95) = Uanis(C67) = Uanis(C3AA) = Uanis(C137) = Uanis(C156)
= Uanis(C88)
Uanis(C01B) = Uanis(C80) = Uanis(C48) = Uanis(C5AA) = Uanis(C54) = Uanis(C76)
Uanis(C9) = Uanis(C01B)
Uanis(C01E) = Uanis(C01D) = Uanis(C34) = Uanis(C57) = Uanis(C018) = Uanis(C56)
Uanis(C69) = Uanis(C9AA) = Uanis(C58) = Uanis(C1AA) = Uanis(C2AA) = Uanis(C77)
= Uanis(C102)
Uanis(C00Z) = Uanis(C014) = Uanis(C49) = Uanis(C84) = Uanis(C74) = Uanis(C86) =
Uanis(C30)
Uanis(C6AA) = Uanis(C59) = Uanis(C90)
Uanis(C7AA) = Uanis(C8AA) = Uanis(C106)
4.a Riding coordinates:
 C106(H10A,H10B,H10C)
4.b Secondary CH2 refined with riding coordinates:
 C013(H01A,H01B), C019(H01C,H01D), C01F(H01E,H01F), C12(H12A,H12B), C39(H39A,
 H39B), C42(H42A,H42B), C8AA(H8AA,H8AB), C59(H59A,H59B)
4.c Aromatic/amide H refined with riding coordinates:
 C49(H49), C84(H84), C74(H74), C86(H86), C018(H018), C57(H57), C34(H34),
 C01D(H01G), C137(H137), C3AA(H3AA), C88(H88), C156(H156), C32(H32), C53(H53),
 C0AA(H0AA), C28(H28), C102(H102), C1AA(H1AA), C2AA(H2AA), C77(H77), C80(H80),
 C48(H48), C5AA(H5AA), C54(H54)
4.d Fitted hexagon refined as free rotating group:
 C30(C014,C49,C84,C74,C86), C56(C018,C57,C34,C01D,C01E), C137(C3AA,C95,C67,C88,
 C156), C36(C51,C32,C53,C0AA,C28), C102(C9AA,C58,C1AA,C2AA,C77), C76(C01B,C80,
 C48,C5AA,C54)
4.e Idealised Me refined as rotating group:
 C90(H90A,H90B,H90C)
;
_olex2_submission_special_instructions 'No special instructions were received'
_oxdiff_exptl_absorpt_empirical_details
;
Empirical correction (ABSPACK) includes:
- Absorption correction using spherical harmonics
- Frame scaling
;
_oxdiff_exptl_absorpt_empirical_full_max 2.444
_oxdiff_exptl_absorpt_empirical_full_min 0.558

loop_
_space_group_symop_operation_xyz
'x, y, z'
'-y, x-y, z'
'-x+y, -x, z'
'x+2/3, y+1/3, z+1/3'
'-y+2/3, x-y+1/3, z+1/3'
'-x+y+2/3, -x+1/3, z+1/3'
'x+1/3, y+2/3, z+2/3'
'-y+1/3, x-y+2/3, z+2/3'
'-x+y+1/3, -x+2/3, z+2/3'
'-x, -y, -z'
'y, -x+y, -z'
'x-y, x, -z'
'-x+2/3, -y+1/3, -z+1/3'
'y+2/3, -x+y+1/3, -z+1/3'
'x-y+2/3, x+1/3, -z+1/3'
'-x+1/3, -y+2/3, -z+2/3'
'y+1/3, -x+y+2/3, -z+2/3'
'x-y+1/3, x+2/3, -z+2/3'

loop_
_atom_site_label
_atom_site_type_symbol
_atom_site_fract_x
_atom_site_fract_y
_atom_site_fract_z
_atom_site_U_iso_or_equiv
_atom_site_adp_type
_atom_site_occupancy
_atom_site_site_symmetry_order
_atom_site_calc_flag
_atom_site_refinement_flags_posn
_atom_site_refinement_flags_adp
_atom_site_refinement_flags_occupancy
_atom_site_disorder_assembly
_atom_site_disorder_group
Bi01 Bi 0.61022(2) 0.33337(2) 0.89837(3) 0.0702(3) Uani 1 1 d . . . . .
Bi02 Bi 0.49694(2) 0.23578(3) 0.76303(4) 0.0767(3) Uani 1 1 d . . . . .
Bi03 Bi 0.53965(2) 0.17188(2) 0.76307(4) 0.0774(3) Uani 1 1 d . . . . .
Bi04 Bi 0.55775(2) 0.33688(3) 0.77025(4) 0.0771(3) Uani 1 1 d . . . . .
Bi05 Bi 0.55946(2) 0.29237(3) 0.63232(4) 0.0800(3) Uani 1 1 d . . . . .
Bi06 Bi 0.59884(3) 0.22124(3) 0.64318(4) 0.0831(3) Uani 1 1 d . . . . .
Bi07 Bi 0.666667 0.333333 1.02516(7) 0.0957(5) Uani 1 3 d S T P . .
Ti08 Ti 0.49942(13) 0.18643(12) 0.62015(19) 0.0914(12) Uani 1 1 d . . . . .
Ti09 Ti 0.46489(14) 0.09531(14) 0.6097(3) 0.1190(17) Uani 1 1 d . . . . .
Ti0A Ti 0.43261(16) 0.2967(2) 0.7496(3) 0.137(2) Uani 1 1 d . . . . .
O00C O 0.6097(3) 0.3385(3) 0.8005(6) 0.066(3) Uani 1 1 d . . . . .
O00D O 0.5453(4) 0.2829(4) 0.7189(6) 0.082(4) Uani 1 1 d . . . . .
O00E O 0.666667 0.333333 0.9345(10) 0.067(5) Uani 1 3 d S T P . .
O00F O 0.5226(3) 0.2837(4) 0.8195(6) 0.077(4) Uani 1 1 d . . . . .
O00G O 0.6000(4) 0.2751(4) 0.6528(6) 0.080(4) Uani 1 1 d . . . . .
O00H O 0.5379(3) 0.2227(4) 0.7968(6) 0.079(4) Uani 1 1 d . . . . .
O00I O 0.5298(4) 0.1965(4) 0.6783(7) 0.097(5) Uani 1 1 d . . . . .
O00J O 0.5394(6) 0.2234(5) 0.5757(7) 0.124(6) Uani 1 1 d . . . . .
O00K O 0.5037(4) 0.1074(4) 0.6701(7) 0.096(4) Uani 1 1 d . . . . .
O00L O 0.5958(4) 0.2152(4) 0.7329(6) 0.075(3) Uani 1 1 d . . . . .
O00N O 0.5653(5) 0.1406(4) 0.6905(7) 0.096(5) Uani 1 1 d . . . . .
O00O O 0.5327(7) 0.3379(5) 0.6531(8) 0.119(6) Uani 1 1 d . . . . .
O00P O 0.4372(6) 0.2527(7) 0.7776(9) 0.130(7) Uani 1 1 d . . . . .
O00Q O 0.4756(5) 0.2135(5) 0.6475(7) 0.113(5) Uani 1 1 d . . . . .
O00S O 0.4670(6) 0.3234(6) 0.8167(9) 0.129(7) Uani 1 1 d . . . . .
O00T O 0.4875(7) 0.0686(6) 0.5737(10) 0.146(8) Uani 1 1 d . . . . .
O00V O 0.4858(5) 0.3141(5) 0.7131(8) 0.111(5) Uani 1 1 d . . . . .
O00W O 0.4610(6) 0.1791(6) 0.5452(9) 0.128(6) Uani 1 1 d . . . . .
O00Y O 0.4537(4) 0.1359(4) 0.6388(7) 0.104(5) Uani 1 1 d . . . . .
C00Z C 0.4971(12) 0.3208(12) 0.6582(18) 0.143(5) Uani 1 1 d . . . . .
O010 O 0.5045(4) 0.1454(5) 0.5780(7) 0.108(5) Uani 1 1 d . . . . .
O011 O 0.4312(7) 0.0858(7) 0.5485(12) 0.182(6) Uani 1 1 d . . . . .
O012 O 0.4291(6) 0.0547(6) 0.6486(11) 0.162(5) Uani 1 1 d . . . . .
C013 C 0.5394(9) 0.2244(8) 0.5136(12) 0.156(15) Uani 1 1 d . . . . .
H01A H 0.566317 0.235426 0.499358 0.187 Uiso 1 1 calc R . . . .
H01B H 0.529151 0.241346 0.500597 0.187 Uiso 1 1 calc R . . . .
O015 O 0.6574(5) 0.2646(6) 0.6633(9) 0.134(7) Uani 1 1 d . . . . .
O017 O 0.3897(6) 0.2769(8) 0.7903(11) 0.161(9) Uani 1 1 d . . . . .
C019 C 0.4207(9) 0.1604(9) 0.5524(16) 0.134(11) Uani 1 1 d . . . . .
H01C H 0.408850 0.132882 0.540440 0.161 Uiso 1 1 calc R . . . .
H01D H 0.409723 0.173120 0.528453 0.161 Uiso 1 1 calc R . . . .
O01A O 0.4141(5) 0.2794(6) 0.6785(10) 0.136(7) Uani 1 1 d . . . . .
C01F C 0.4352(10) 0.2044(11) 0.6401(16) 0.166(15) Uani 1 1 d . . . . .
H01E H 0.434327 0.223945 0.614944 0.199 Uiso 1 1 calc R . . . .
H01F H 0.423927 0.205128 0.677080 0.199 Uiso 1 1 calc R . . . .
C9 C 0.5405(11) 0.1139(9) 0.6635(16) 0.138(4) Uani 1 1 d . . . . .
C12 C 0.4174(6) 0.1342(7) 0.6517(11) 0.097(7) Uani 1 1 d . . . . .
H12A H 0.417469 0.141383 0.691798 0.116 Uiso 1 1 calc R . . . .
H12B H 0.395750 0.107192 0.646332 0.116 Uiso 1 1 calc R . . . .
O0AA O 0.4337(7) 0.3417(9) 0.7400(11) 0.176(10) Uani 1 1 d . . . . .
C30 C 0.4281(7) 0.2903(7) 0.6291(8) 0.143(5) Uani 1 1 d . . . . .
C014 C 0.4682(6) 0.3114(7) 0.6206(8) 0.143(5) Uani 1 1 d G . . . .
C49 C 0.4831(5) 0.3191(6) 0.5660(10) 0.143(5) Uani 1 1 d G . . . .
H49 H 0.510512 0.333534 0.560187 0.171 Uiso 1 1 calc R . . . .
C84 C 0.4581(6) 0.3058(6) 0.5198(8) 0.143(5) Uani 1 1 d G . . . .
H84 H 0.468307 0.311090 0.482515 0.171 Uiso 1 1 calc R . . . .
C74 C 0.4180(6) 0.2847(6) 0.5283(8) 0.143(5) Uani 1 1 d G . . . .
H74 H 0.400896 0.275576 0.496785 0.171 Uiso 1 1 calc R . . . .
C86 C 0.4031(5) 0.2769(6) 0.5829(10) 0.143(5) Uani 1 1 d G . . . .
H86 H 0.375689 0.262505 0.588725 0.171 Uiso 1 1 calc R . . . .
C38 C 0.4716(6) 0.3524(9) 0.8447(16) 0.109(10) Uani 1 1 d . . . . .
C56 C 0.4406(6) 0.3729(5) 0.7708(9) 0.134(5) Uani 1 1 d . . . . .
C018 C 0.4308(6) 0.3997(7) 0.7499(7) 0.134(5) Uani 1 1 d G . . . .
H018 H 0.418923 0.395839 0.713805 0.161 Uiso 1 1 calc R . . . .
C57 C 0.4383(6) 0.4321(6) 0.7820(9) 0.134(5) Uani 1 1 d G . . . .
H57 H 0.431646 0.450446 0.767741 0.161 Uiso 1 1 calc R . . . .
C34 C 0.4557(6) 0.4378(5) 0.8348(8) 0.134(5) Uani 1 1 d G . . . .
H34 H 0.460859 0.459983 0.856746 0.161 Uiso 1 1 calc R . . . .
C01D C 0.4655(6) 0.4110(7) 0.8557(7) 0.134(5) Uani 1 1 d G . . . .
H01G H 0.477348 0.414913 0.891816 0.161 Uiso 1 1 calc R . . . .
C01E C 0.4579(6) 0.3786(6) 0.8236(9) 0.134(5) Uani 1 1 d G . . . .
C137 C 0.3942(7) 0.0094(7) 0.4460(8) 0.182(6) Uani 1 1 d . . . . .
H137 H 0.400993 0.005832 0.408854 0.219 Uiso 1 1 calc R . . . .
C3AA C 0.4160(6) 0.0450(6) 0.4732(11) 0.182(6) Uani 1 1 d G . . . .
H3AA H 0.437720 0.065726 0.454691 0.219 Uiso 1 1 calc R . . . .
C95 C 0.4060(7) 0.0502(5) 0.5276(11) 0.182(6) Uani 1 1 d G . . . .
C67 C 0.3742(8) 0.0198(8) 0.5547(9) 0.182(6) Uani 1 1 d DG . . . .
C88 C 0.3524(6) -0.0158(6) 0.5275(10) 0.182(6) Uani 1 1 d G . . . .
H88 H 0.330670 -0.036534 0.545997 0.219 Uiso 1 1 calc R . . . .
C156 C 0.3624(7) -0.0210(5) 0.4731(11) 0.182(6) Uani 1 1 d G . . . .
H156 H 0.347467 -0.045300 0.454507 0.219 Uiso 1 1 calc R . . . .
O149 O 0.4900(5) 0.3612(5) 0.8910(9) 0.108(6) Uani 1 1 d . . . . .
C36 C 0.3917(4) 0.0426(7) 0.6581(10) 0.162(5) Uani 1 1 d . . . . .
C51 C 0.3646(6) 0.0259(7) 0.6147(8) 0.162(5) Uani 1 1 d DG . . . .
C32 C 0.3255(5) 0.0130(6) 0.6249(9) 0.162(5) Uani 1 1 d G . . . .
H32 H 0.306978 0.001542 0.595260 0.194 Uiso 1 1 calc R . . . .
C53 C 0.3134(4) 0.0167(6) 0.6786(10) 0.162(5) Uani 1 1 d G . . . .
H53 H 0.286669 0.007917 0.685569 0.194 Uiso 1 1 calc R . . . .
C0AA C 0.3405(6) 0.0335(7) 0.7220(8) 0.162(5) Uani 1 1 d G . . . .
H0AA H 0.332220 0.036040 0.758635 0.194 Uiso 1 1 calc R . . . .
C28 C 0.3796(5) 0.0464(6) 0.7117(9) 0.162(5) Uani 1 1 d G . . . .
H28 H 0.398080 0.057787 0.741392 0.194 Uiso 1 1 calc R . . . .
C6AA C 0.4111(8) 0.1623(14) 0.6130(18) 0.171(9) Uani 1 1 d D . . . .
C7AA C 0.5137(16) 0.1829(15) 0.4903(18) 0.194(10) Uani 1 1 d D U . . .
C39 C 0.5200(9) 0.1549(9) 0.5206(14) 0.129(9) Uani 1 1 d . U . . .
H39A H 0.548386 0.164843 0.522354 0.155 Uiso 1 1 calc R . . . .
H39B H 0.508250 0.130428 0.498372 0.155 Uiso 1 1 calc R . . . .
C42 C 0.4715(10) 0.1733(10) 0.4864(12) 0.144(12) Uani 1 1 d . . . . .
H42A H 0.468894 0.190893 0.459372 0.172 Uiso 1 1 calc R . . . .
H42B H 0.454557 0.146055 0.473980 0.172 Uiso 1 1 calc R . . . .
C8AA C 0.5220(12) 0.1859(13) 0.4280(17) 0.194(10) Uani 1 1 d D . . . .
H8AA H 0.499250 0.165814 0.406846 0.233 Uiso 1 1 calc R . . . .
H8AB H 0.528639 0.211961 0.413516 0.233 Uiso 1 1 calc R . . . .
C59 C 0.3690(8) 0.1510(11) 0.6226(14) 0.171(9) Uani 1 1 d D . . . .
H59A H 0.353940 0.122169 0.623084 0.205 Uiso 1 1 calc R . . . .
H59B H 0.367560 0.159646 0.661353 0.205 Uiso 1 1 calc R . . . .
C90 C 0.3474(9) 0.1636(11) 0.5861(15) 0.171(9) Uani 1 1 d D . . . .
H90A H 0.362545 0.175570 0.551784 0.256 Uiso 1 1 calc GR . . . .
H90B H 0.343004 0.182588 0.606403 0.256 Uiso 1 1 calc GR . . . .
H90C H 0.322319 0.140986 0.575877 0.256 Uiso 1 1 calc GR . . . .
O42 O 0.4469(5) 0.2203(5) 0.8447(8) 0.120(6) Uani 1 1 d . . . . .
C69 C 0.4268(10) 0.2336(16) 0.826(2) 0.179(8) Uani 1 1 d . . . . .
C102 C 0.3797(6) 0.2068(7) 0.8974(12) 0.179(8) Uani 1 1 d . . . . .
H102 H 0.392321 0.193189 0.910007 0.215 Uiso 1 1 calc R . . . .
C9AA C 0.3936(5) 0.2310(8) 0.8504(11) 0.179(8) Uani 1 1 d G . . . .
C58 C 0.3751(7) 0.2509(7) 0.8320(10) 0.179(8) Uani 1 1 d G . . . .
C1AA C 0.3427(6) 0.2467(7) 0.8607(12) 0.179(8) Uani 1 1 d G . . . .
H1AA H 0.330000 0.260321 0.848147 0.215 Uiso 1 1 calc R . . . .
C2AA C 0.3287(5) 0.2225(8) 0.9078(11) 0.179(8) Uani 1 1 d G . . . .
H2AA H 0.306469 0.219663 0.927389 0.215 Uiso 1 1 calc R . . . .
C77 C 0.3472(6) 0.2026(7) 0.9261(9) 0.179(8) Uani 1 1 d G . . . .
H77 H 0.337629 0.186096 0.958320 0.215 Uiso 1 1 calc R . . . .
C76 C 0.5207(5) 0.0701(6) 0.5833(10) 0.138(4) Uani 1 1 d . . . . .
C01B C 0.5465(6) 0.0919(5) 0.6262(9) 0.138(4) Uani 1 1 d G . . . .
C80 C 0.5803(6) 0.0902(5) 0.6347(8) 0.138(4) Uani 1 1 d G . . . .
H80 H 0.597844 0.105079 0.663948 0.165 Uiso 1 1 calc R . . . .
C48 C 0.5883(5) 0.0666(6) 0.6004(9) 0.138(4) Uani 1 1 d G . . . .
H48 H 0.611432 0.065424 0.606162 0.165 Uiso 1 1 calc R . . . .
C5AA C 0.5626(6) 0.0448(5) 0.5575(8) 0.138(4) Uani 1 1 d G . . . .
H5AA H 0.568124 0.028675 0.534061 0.165 Uiso 1 1 calc R . . . .
C54 C 0.5288(6) 0.0465(5) 0.5490(8) 0.138(4) Uani 1 1 d G . . . .
H54 H 0.511228 0.031581 0.519744 0.165 Uiso 1 1 calc R . . . .
C106 C 0.5560(12) 0.1795(13) 0.4232(18) 0.194(10) Uani 1 1 d D . . . .
H10A H 0.572791 0.195472 0.392224 0.291 Uiso 1 1 d R . . . .
H10B H 0.570681 0.187002 0.458694 0.291 Uiso 1 1 d R . . . .
H10C H 0.546791 0.151942 0.415364 0.291 Uiso 1 1 d R . . . .

loop_
_atom_site_aniso_label
_atom_site_aniso_U_11
_atom_site_aniso_U_22
_atom_site_aniso_U_33
_atom_site_aniso_U_23
_atom_site_aniso_U_13
_atom_site_aniso_U_12
Bi01 0.0677(5) 0.0656(5) 0.0771(6) 0.0009(3) 0.0075(3) 0.0332(4)
Bi02 0.0613(5) 0.0765(5) 0.0874(6) -0.0035(4) -0.0088(4) 0.0308(4)
Bi03 0.0666(5) 0.0625(5) 0.0951(7) -0.0101(4) -0.0097(4) 0.0263(4)
Bi04 0.0632(5) 0.0718(5) 0.1009(7) 0.0004(4) -0.0052(4) 0.0373(4)
Bi05 0.0775(5) 0.0863(6) 0.0709(6) -0.0068(4) -0.0114(4) 0.0371(4)
Bi06 0.0809(6) 0.0815(6) 0.0797(6) -0.0219(4) -0.0082(4) 0.0352(5)
Bi07 0.1146(8) 0.1146(8) 0.0578(9) 0.000 0.000 0.0573(4)
Ti08 0.090(3) 0.091(3) 0.087(3) -0.026(2) -0.026(2) 0.041(2)
Ti09 0.092(3) 0.093(3) 0.158(5) -0.047(3) -0.030(3) 0.036(3)
Ti0A 0.110(4) 0.183(5) 0.156(5) -0.041(4) -0.041(4) 0.101(4)
O00C 0.067(7) 0.059(7) 0.069(9) -0.005(5) -0.007(6) 0.029(6)
O00D 0.077(8) 0.093(10) 0.088(10) -0.011(7) -0.011(7) 0.052(8)
O00E 0.055(7) 0.055(7) 0.089(16) 0.000 0.000 0.028(3)
O00F 0.058(7) 0.089(9) 0.084(9) -0.007(7) -0.009(6) 0.037(7)
O00G 0.080(9) 0.083(9) 0.070(9) -0.009(7) -0.001(7) 0.034(7)
O00H 0.051(7) 0.063(7) 0.114(11) -0.005(7) -0.008(7) 0.023(6)
O00I 0.091(10) 0.064(8) 0.120(13) -0.013(8) 0.000(9) 0.028(8)
O00J 0.163(17) 0.113(13) 0.062(11) -0.018(9) -0.014(10) 0.044(12)
O00K 0.093(11) 0.085(9) 0.112(12) -0.025(8) -0.014(9) 0.046(8)
O00L 0.069(8) 0.069(8) 0.091(10) -0.010(7) -0.008(7) 0.037(7)
O00N 0.109(11) 0.079(9) 0.109(12) -0.024(8) 0.003(9) 0.053(9)
O00O 0.166(18) 0.101(12) 0.115(15) -0.001(10) -0.009(13) 0.086(13)
O00P 0.110(13) 0.19(2) 0.129(16) -0.043(14) -0.029(12) 0.104(14)
O00Q 0.135(14) 0.123(13) 0.104(13) -0.018(10) -0.029(11) 0.081(12)
O00S 0.139(16) 0.147(16) 0.155(17) -0.033(14) -0.056(13) 0.111(15)
O00T 0.163(18) 0.110(13) 0.167(19) -0.067(13) -0.030(15) 0.070(13)
O00V 0.097(11) 0.134(14) 0.109(14) 0.011(11) -0.025(10) 0.063(10)
O00W 0.109(14) 0.135(15) 0.119(16) -0.015(12) -0.039(11) 0.045(12)
O00Y 0.073(9) 0.097(11) 0.124(13) -0.037(9) -0.039(9) 0.029(8)
C00Z 0.141(11) 0.164(11) 0.144(12) -0.010(10) -0.044(9) 0.092(10)
O010 0.088(10) 0.111(12) 0.103(13) -0.028(10) -0.001(9) 0.033(9)
O011 0.138(10) 0.132(10) 0.238(17) -0.075(11) -0.050(10) 0.038(8)
O012 0.102(7) 0.132(8) 0.220(15) -0.026(10) -0.055(9) 0.035(7)
C013 0.13(2) 0.096(19) 0.10(2) -0.017(16) -0.028(17) -0.045(16)
O015 0.096(12) 0.149(15) 0.155(18) -0.082(14) -0.029(11) 0.058(11)
O017 0.116(15) 0.23(3) 0.17(2) -0.020(18) -0.008(14) 0.115(17)
C019 0.10(2) 0.12(2) 0.17(3) 0.00(2) -0.03(2) 0.049(18)
O01A 0.088(12) 0.143(16) 0.178(19) -0.026(14) -0.043(12) 0.058(11)
C01F 0.15(3) 0.20(3) 0.20(4) -0.03(3) -0.10(3) 0.14(3)
C9 0.131(10) 0.098(8) 0.170(12) -0.047(7) -0.010(8) 0.047(7)
C12 0.075(14) 0.097(16) 0.12(2) -0.001(14) -0.023(13) 0.042(12)
O0AA 0.16(2) 0.25(3) 0.19(2) -0.05(2) -0.057(18) 0.16(2)
C30 0.141(11) 0.164(11) 0.144(12) -0.010(10) -0.044(9) 0.092(10)
C014 0.141(11) 0.164(11) 0.144(12) -0.010(10) -0.044(9) 0.092(10)
C49 0.141(11) 0.164(11) 0.144(12) -0.010(10) -0.044(9) 0.092(10)
C84 0.141(11) 0.164(11) 0.144(12) -0.010(10) -0.044(9) 0.092(10)
C74 0.141(11) 0.164(11) 0.144(12) -0.010(10) -0.044(9) 0.092(10)
C86 0.141(11) 0.164(11) 0.144(12) -0.010(10) -0.044(9) 0.092(10)
C38 0.044(11) 0.12(2) 0.17(3) 0.04(2) 0.030(14) 0.051(13)
C56 0.141(10) 0.174(13) 0.139(12) 0.030(10) 0.020(9) 0.117(10)
C018 0.141(10) 0.174(13) 0.139(12) 0.030(10) 0.020(9) 0.117(10)
C57 0.141(10) 0.174(13) 0.139(12) 0.030(10) 0.020(9) 0.117(10)
C34 0.141(10) 0.174(13) 0.139(12) 0.030(10) 0.020(9) 0.117(10)
C01D 0.141(10) 0.174(13) 0.139(12) 0.030(10) 0.020(9) 0.117(10)
C01E 0.141(10) 0.174(13) 0.139(12) 0.030(10) 0.020(9) 0.117(10)
C137 0.138(10) 0.132(10) 0.238(17) -0.075(11) -0.050(10) 0.038(8)
C3AA 0.138(10) 0.132(10) 0.238(17) -0.075(11) -0.050(10) 0.038(8)
C95 0.138(10) 0.132(10) 0.238(17) -0.075(11) -0.050(10) 0.038(8)
C67 0.138(10) 0.132(10) 0.238(17) -0.075(11) -0.050(10) 0.038(8)
C88 0.138(10) 0.132(10) 0.238(17) -0.075(11) -0.050(10) 0.038(8)
C156 0.138(10) 0.132(10) 0.238(17) -0.075(11) -0.050(10) 0.038(8)
O149 0.089(11) 0.092(11) 0.157(18) -0.017(11) -0.016(11) 0.055(10)
C36 0.102(7) 0.132(8) 0.220(15) -0.026(10) -0.055(9) 0.035(7)
C51 0.102(7) 0.132(8) 0.220(15) -0.026(10) -0.055(9) 0.035(7)
C32 0.102(7) 0.132(8) 0.220(15) -0.026(10) -0.055(9) 0.035(7)
C53 0.102(7) 0.132(8) 0.220(15) -0.026(10) -0.055(9) 0.035(7)
C0AA 0.102(7) 0.132(8) 0.220(15) -0.026(10) -0.055(9) 0.035(7)
C28 0.102(7) 0.132(8) 0.220(15) -0.026(10) -0.055(9) 0.035(7)
C6AA 0.112(14) 0.22(2) 0.16(2) -0.047(17) -0.060(13) 0.063(15)
C7AA 0.193(13) 0.195(13) 0.180(13) -0.011(9) -0.008(9) 0.086(9)
C39 0.127(12) 0.128(12) 0.121(13) -0.025(9) 0.005(9) 0.055(9)
C42 0.16(3) 0.16(3) 0.064(18) -0.006(17) -0.009(17) 0.04(2)
C8AA 0.193(13) 0.195(13) 0.180(13) -0.011(9) -0.008(9) 0.086(9)
C59 0.112(14) 0.22(2) 0.16(2) -0.047(17) -0.060(13) 0.063(15)
C90 0.112(14) 0.22(2) 0.16(2) -0.047(17) -0.060(13) 0.063(15)
O42 0.070(10) 0.098(12) 0.145(17) 0.001(10) 0.035(10) 0.007(9)
C69 0.078(8) 0.229(18) 0.190(16) -0.072(13) 0.015(8) 0.046(9)
C102 0.078(8) 0.229(18) 0.190(16) -0.072(13) 0.015(8) 0.046(9)
C9AA 0.078(8) 0.229(18) 0.190(16) -0.072(13) 0.015(8) 0.046(9)
C58 0.078(8) 0.229(18) 0.190(16) -0.072(13) 0.015(8) 0.046(9)
C1AA 0.078(8) 0.229(18) 0.190(16) -0.072(13) 0.015(8) 0.046(9)
C2AA 0.078(8) 0.229(18) 0.190(16) -0.072(13) 0.015(8) 0.046(9)
C77 0.078(8) 0.229(18) 0.190(16) -0.072(13) 0.015(8) 0.046(9)
C76 0.131(10) 0.098(8) 0.170(12) -0.047(7) -0.010(8) 0.047(7)
C01B 0.131(10) 0.098(8) 0.170(12) -0.047(7) -0.010(8) 0.047(7)
C80 0.131(10) 0.098(8) 0.170(12) -0.047(7) -0.010(8) 0.047(7)
C48 0.131(10) 0.098(8) 0.170(12) -0.047(7) -0.010(8) 0.047(7)
C5AA 0.131(10) 0.098(8) 0.170(12) -0.047(7) -0.010(8) 0.047(7)
C54 0.131(10) 0.098(8) 0.170(12) -0.047(7) -0.010(8) 0.047(7)
C106 0.193(13) 0.195(13) 0.180(13) -0.011(9) -0.008(9) 0.086(9)

loop_
_atom_type_symbol
_atom_type_description
_atom_type_scat_dispersion_real
_atom_type_scat_dispersion_imag
_atom_type_scat_source
C C 0.0150 0.0070 'International Tables Vol C Tables 4.2.6.8 and 6.1.1.4'
H H 0.0000 0.0000 'International Tables Vol C Tables 4.2.6.8 and 6.1.1.4'
Bi Bi -4.1750 7.4800 'International Tables Vol C Tables 4.2.6.8 and 6.1.1.4'
O O 0.0410 0.0250 'International Tables Vol C Tables 4.2.6.8 and 6.1.1.4'
Ti Ti 0.3610 1.4660 'International Tables Vol C Tables 4.2.6.8 and 6.1.1.4'

loop_
_geom_angle_atom_site_label_1
_geom_angle_atom_site_label_2
_geom_angle_atom_site_label_3
_geom_angle
_geom_angle_site_symmetry_1
_geom_angle_site_symmetry_3
_geom_angle_publ_flag
Bi06 Bi01 Bi03 58.99(2) 17_556 17_556 ?
O00C Bi01 Bi03 136.4(3) 17_556 17_556 ?
O00C Bi01 Bi03 90.5(3) . 17_556 ?
O00C Bi01 Bi03 96.3(3) 18_546 17_556 ?
O00C Bi01 Bi06 146.6(3) . 17_556 ?
O00C Bi01 Bi06 140.6(3) 17_556 17_556 ?
O00C Bi01 Bi06 93.3(3) 18_546 17_556 ?
O00C Bi01 O00C 70.5(4) . 17_556 ?
O00C Bi01 O00C 75.8(4) 18_546 . ?
O00C Bi01 O00C 115.2(6) 18_546 17_556 ?
O00C Bi01 O00E 75.5(4) 18_546 . ?
O00C Bi01 O00E 113.8(6) . . ?
O00C Bi01 O00G 117.0(5) 18_546 17_556 ?
O00C Bi01 O00G 104.3(4) 17_556 17_556 ?
O00C Bi01 O00G 166.9(4) . 17_556 ?
O00C Bi01 O00H 71.4(4) . 17_556 ?
O00C Bi01 O00H 100.1(4) 17_556 17_556 ?
O00C Bi01 O00H 119.1(4) 18_546 17_556 ?
O00C Bi01 O00L 111.8(5) . 17_556 ?
O00C Bi01 O00L 77.4(4) 18_546 17_556 ?
O00E Bi01 Bi03 150.7(4) . 17_556 ?
O00E Bi01 Bi06 93.0(5) . 17_556 ?
O00E Bi01 O00C 70.4(4) . 17_556 ?
O00E Bi01 O00G 74.2(6) . 17_556 ?
O00E Bi01 O00H 165.3(4) . 17_556 ?
O00G Bi01 Bi03 85.4(3) 17_556 17_556 ?
O00G Bi01 Bi06 36.3(3) 17_556 17_556 ?
O00H Bi01 Bi03 36.4(3) 17_556 17_556 ?
O00H Bi01 Bi06 87.7(3) 17_556 17_556 ?
O00H Bi01 O00G 98.3(4) 17_556 17_556 ?
O00L Bi01 Bi03 33.4(3) 17_556 17_556 ?
O00L Bi01 Bi06 35.0(3) 17_556 17_556 ?
O00L Bi01 O00C 167.0(4) 17_556 17_556 ?
O00L Bi01 O00E 117.9(5) 17_556 . ?
O00L Bi01 O00G 70.5(4) 17_556 17_556 ?
O00L Bi01 O00H 69.6(4) 17_556 17_556 ?
Bi04 Bi02 Bi03 119.82(3) . . ?
O00D Bi02 Bi03 94.7(3) . . ?
O00D Bi02 Bi04 39.5(4) . . ?
O00D Bi02 O149 139.9(5) . 18_546 ?
O00D Bi02 O42 143.2(5) . . ?
O00F Bi02 Bi03 115.9(3) . . ?
O00F Bi02 Bi04 36.4(4) . . ?
O00F Bi02 O00D 73.0(5) . . ?
O00F Bi02 O149 134.4(6) . 18_546 ?
O00F Bi02 O42 73.3(5) . . ?
O00H Bi02 Bi03 31.8(4) . . ?
O00H Bi02 Bi04 95.1(3) . . ?
O00H Bi02 O00D 86.3(5) . . ?
O00H Bi02 O00F 84.2(5) . . ?
O00H Bi02 O149 71.6(5) . 18_546 ?
O00H Bi02 O42 104.6(7) . . ?
O149 Bi02 Bi03 49.8(3) 18_546 . ?
O149 Bi02 Bi04 166.0(4) 18_546 . ?
O42 Bi02 Bi03 113.2(5) . . ?
O42 Bi02 Bi04 103.9(4) . . ?
O42 Bi02 O149 76.1(6) . 18_546 ?
Bi01 Bi03 Bi02 64.69(2) 18_546 . ?
Bi04 Bi03 Bi01 60.85(2) 18_546 18_546 ?
Bi04 Bi03 Bi02 66.74(2) 18_546 . ?
Bi06 Bi03 Bi01 59.17(2) . 18_546 ?
Bi06 Bi03 Bi02 91.43(3) . . ?
Bi06 Bi03 Bi04 119.85(3) . 18_546 ?
O00F Bi03 Bi01 68.5(3) 18_546 18_546 ?
O00F Bi03 Bi02 100.2(3) 18_546 . ?
O00F Bi03 Bi04 34.2(3) 18_546 18_546 ?
O00F Bi03 Bi06 114.1(3) 18_546 . ?
O00F Bi03 O00I 143.7(5) 18_546 . ?
O00F Bi03 O00N 115.0(5) 18_546 . ?
O00H Bi03 Bi01 46.0(3) . 18_546 ?
O00H Bi03 Bi02 30.0(3) . . ?
O00H Bi03 Bi04 40.1(4) . 18_546 ?
O00H Bi03 Bi06 95.6(4) . . ?
O00H Bi03 O00F 71.3(5) . 18_546 ?
O00H Bi03 O00I 80.8(5) . . ?
O00H Bi03 O00N 150.9(5) . . ?
O00I Bi03 Bi01 75.4(3) . 18_546 ?
O00I Bi03 Bi02 58.9(4) . . ?
O00I Bi03 Bi04 120.7(3) . 18_546 ?
O00I Bi03 Bi06 45.2(4) . . ?
O00I Bi03 O00N 79.7(5) . . ?
O00L Bi03 Bi01 37.5(3) . 18_546 ?
O00L Bi03 Bi02 95.7(3) . . ?
O00L Bi03 Bi04 91.5(4) . 18_546 ?
O00L Bi03 Bi06 33.1(4) . . ?
O00L Bi03 O00F 81.1(5) . 18_546 ?
O00L Bi03 O00H 83.3(5) . . ?
O00L Bi03 O00I 72.8(5) . . ?
O00L Bi03 O00N 70.4(5) . . ?
O00N Bi03 Bi01 107.7(3) . 18_546 ?
O00N Bi03 Bi02 138.6(4) . . ?
O00N Bi03 Bi04 148.3(4) . 18_546 ?
O00N Bi03 Bi06 55.4(4) . . ?
Bi02 Bi04 Bi03 69.30(3) . 17_556 ?
O00C Bi04 Bi02 98.7(3) . . ?
O00C Bi04 Bi03 93.8(4) . 17_556 ?
O00C Bi04 O00D 87.8(4) . . ?
O00C Bi04 O00F 89.5(4) . . ?
O00C Bi04 O00H 79.1(4) . 17_556 ?
O00C Bi04 O00L 72.6(4) . 3_665 ?
O00D Bi04 Bi02 36.9(4) . . ?
O00D Bi04 Bi03 105.1(4) . 17_556 ?
O00D Bi04 O00H 135.8(5) . 17_556 ?
O00D Bi04 O00L 114.5(5) . 3_665 ?
O00F Bi04 Bi02 35.1(4) . . ?
O00F Bi04 Bi03 35.9(4) . 17_556 ?
O00F Bi04 O00D 69.3(5) . . ?
O00F Bi04 O00H 68.6(5) . 17_556 ?
O00F Bi04 O00L 161.2(4) . 3_665 ?
O00H Bi04 Bi02 103.6(3) 17_556 . ?
O00H Bi04 Bi03 35.6(3) 17_556 17_556 ?
O00H Bi04 O00L 101.5(4) 17_556 3_665 ?
O00L Bi04 Bi02 151.3(3) 3_665 . ?
O00L Bi04 Bi03 137.1(3) 3_665 17_556 ?
O00D Bi05 O00O 76.7(5) . . ?
O00G Bi05 O00D 84.1(5) . . ?
O00G Bi05 O00O 147.5(6) . . ?
O015 Bi05 O00D 82.0(7) 3_665 . ?
O015 Bi05 O00G 75.7(7) 3_665 . ?
O015 Bi05 O00O 75.8(8) 3_665 . ?
Bi03 Bi06 Bi01 61.84(2) . 18_546 ?
Ti08 Bi06 Bi01 98.10(7) . 18_546 ?
Ti08 Bi06 Bi03 66.84(8) . . ?
O00G Bi06 Bi01 50.2(4) . 18_546 ?
O00G Bi06 Bi03 98.3(4) . . ?
O00G Bi06 Ti08 82.4(4) . . ?
O00G Bi06 O00I 80.2(5) . . ?
O00G Bi06 O00L 88.8(5) . . ?
O00G Bi06 O015 72.6(7) . . ?
O00I Bi06 Bi01 75.3(3) . 18_546 ?
O00I Bi06 Bi03 40.9(4) . . ?
O00I Bi06 Ti08 28.0(4) . . ?
O00L Bi06 Bi01 39.7(3) . 18_546 ?
O00L Bi06 Bi03 33.3(3) . . ?
O00L Bi06 Ti08 96.9(3) . . ?
O00L Bi06 O00I 69.0(5) . . ?
O00L Bi06 O015 81.2(7) . . ?
O015 Bi06 Bi01 64.6(5) . 18_546 ?
O015 Bi06 Bi03 114.5(6) . . ?
O015 Bi06 Ti08 154.9(5) . . ?
O015 Bi06 O00I 139.8(6) . . ?
O00E Bi07 O00G 83.9(3) . 16_656 ?
O00E Bi07 O00G 83.9(3) . 17_556 ?
O00E Bi07 O00G 83.9(3) . 18_546 ?
O00E Bi07 O015 78.6(4) . 17_556 ?
O00E Bi07 O015 78.6(4) . 18_546 ?
O00E Bi07 O015 78.6(4) . 16_656 ?
O00G Bi07 O00G 118.88(12) 16_656 17_556 ?
O00G Bi07 O00G 118.88(12) 18_546 17_556 ?
O00G Bi07 O00G 118.88(12) 18_546 16_656 ?
O00G Bi07 O015 59.9(5) 18_546 17_556 ?
O00G Bi07 O015 162.5(6) 18_546 16_656 ?
O00G Bi07 O015 59.9(5) 17_556 16_656 ?
O00G Bi07 O015 162.5(6) 16_656 17_556 ?
O00G Bi07 O015 59.0(5) 16_656 16_656 ?
O00G Bi07 O015 59.0(5) 17_556 17_556 ?
O00G Bi07 O015 59.0(5) 18_546 18_546 ?
O00G Bi07 O015 162.5(6) 17_556 18_546 ?
O00G Bi07 O015 59.9(5) 16_656 18_546 ?
O015 Bi07 O015 116.2(3) 18_546 16_656 ?
O015 Bi07 O015 116.2(3) 18_546 17_556 ?
O015 Bi07 O015 116.2(3) 17_556 16_656 ?
Ti09 Ti08 Bi06 102.74(15) . . ?
O00I Ti08 Bi06 43.4(5) . . ?
O00I Ti08 Ti09 100.3(5) . . ?
O00I Ti08 O00J 92.6(8) . . ?
O00I Ti08 O00Q 94.9(7) . . ?
O00I Ti08 O00W 174.5(7) . . ?
O00I Ti08 O00Y 103.7(7) . . ?
O00I Ti08 O010 104.0(7) . . ?
O00J Ti08 Bi06 55.1(6) . . ?
O00J Ti08 Ti09 124.6(6) . . ?
O00J Ti08 O00Q 102.8(9) . . ?
O00J Ti08 O00W 85.0(8) . . ?
O00J Ti08 O00Y 157.0(7) . . ?
O00J Ti08 O010 88.0(8) . . ?
O00Q Ti08 Bi06 120.9(6) . . ?
O00Q Ti08 Ti09 129.0(6) . . ?
O00Q Ti08 O00W 80.9(8) . . ?
O00Q Ti08 O00Y 92.0(8) . . ?
O00Q Ti08 O010 157.9(7) . . ?
O00W Ti08 Bi06 136.5(6) . . ?
O00W Ti08 Ti09 85.1(5) . . ?
O00Y Ti08 Bi06 130.4(5) . . ?
O00Y Ti08 Ti09 37.1(5) . . ?
O00Y Ti08 O00W 80.0(7) . . ?
O00Y Ti08 O010 72.6(7) . . ?
O010 Ti08 Bi06 81.2(5) . . ?
O010 Ti08 Ti09 36.5(5) . . ?
O010 Ti08 O00W 80.9(8) . . ?
O00K Ti09 Ti08 80.0(4) . . ?
O00K Ti09 O00Y 90.8(6) . . ?
O00T Ti09 Ti08 128.1(7) . . ?
O00T Ti09 O00K 86.2(8) . . ?
O00T Ti09 O00Y 164.5(9) . . ?
O00T Ti09 O010 91.8(9) . . ?
O00Y Ti09 Ti08 36.5(5) . . ?
O010 Ti09 Ti08 37.4(5) . . ?
O010 Ti09 O00K 84.2(7) . . ?
O010 Ti09 O00Y 72.7(7) . . ?
O011 Ti09 Ti08 98.5(8) . . ?
O011 Ti09 O00K 175.7(11) . . ?
O011 Ti09 O00T 91.7(10) . . ?
O011 Ti09 O00Y 90.2(9) . . ?
O011 Ti09 O010 92.2(10) . . ?
O012 Ti09 Ti08 133.3(9) . . ?
O012 Ti09 O00K 91.0(9) . . ?
O012 Ti09 O00T 96.4(11) . . ?
O012 Ti09 O00Y 98.9(10) . . ?
O012 Ti09 O010 170.2(10) . . ?
O012 Ti09 O011 93.0(11) . . ?
O00P Ti0A O00S 82.0(8) . . ?
O00P Ti0A O00V 84.5(8) . . ?
O00S Ti0A O00V 80.9(8) . . ?
O017 Ti0A O00P 85.2(11) . . ?
O017 Ti0A O00S 93.0(11) . . ?
O017 Ti0A O00V 168.7(10) . . ?
O017 Ti0A O01A 102.6(11) . . ?
O017 Ti0A O0AA 93.0(12) . . ?
O01A Ti0A O00P 100.0(9) . . ?
O01A Ti0A O00S 164.3(10) . . ?
O01A Ti0A O00V 83.8(8) . . ?
O0AA Ti0A O00P 166.2(10) . . ?
O0AA Ti0A O00S 84.5(10) . . ?
O0AA Ti0A O00V 95.9(10) . . ?
O0AA Ti0A O01A 93.7(10) . . ?
Bi01 O00C Bi01 111.2(5) 17_556 . ?
Bi01 O00C Bi01 105.9(5) 17_556 18_546 ?
Bi01 O00C Bi01 101.9(4) . 18_546 ?
Bi04 O00C Bi01 109.6(5) . 18_546 ?
Bi04 O00C Bi01 115.0(5) . 17_556 ?
Bi04 O00C Bi01 112.3(6) . . ?
Bi02 O00D Bi04 103.6(6) . . ?
Bi05 O00D Bi02 131.7(7) . . ?
Bi05 O00D Bi04 115.9(6) . . ?
Bi01 O00E Bi01 108.0(6) 2_655 3_665 ?
Bi01 O00E Bi01 108.0(6) 3_665 . ?
Bi01 O00E Bi01 108.0(6) 2_655 . ?
Bi07 O00E Bi01 110.9(5) . . ?
Bi07 O00E Bi01 110.9(5) . 2_655 ?
Bi07 O00E Bi01 110.9(5) . 3_665 ?
Bi02 O00F Bi03 135.4(6) . 17_556 ?
Bi02 O00F Bi04 108.5(6) . . ?
Bi04 O00F Bi03 109.9(6) . 17_556 ?
Bi05 O00G Bi01 110.3(5) . 18_546 ?
Bi05 O00G Bi06 132.0(7) . . ?
Bi05 O00G Bi07 107.6(6) . 16_656 ?
Bi06 O00G Bi01 93.5(5) . 18_546 ?
Bi06 O00G Bi07 113.4(6) . 16_656 ?
Bi07 O00G Bi01 90.5(4) 16_656 18_546 ?
Bi02 O00H Bi01 111.0(6) . 18_546 ?
Bi02 O00H Bi03 118.2(6) . . ?
Bi02 O00H Bi04 126.2(6) . 18_546 ?
Bi03 O00H Bi01 97.6(5) . 18_546 ?
Bi03 O00H Bi04 104.2(5) . 18_546 ?
Bi04 O00H Bi01 93.3(4) 18_546 18_546 ?
Bi03 O00I Bi06 93.8(5) . . ?
Ti08 O00I Bi03 145.1(8) . . ?
Ti08 O00I Bi06 108.6(8) . . ?
C013 O00J Ti08 125.2(14) . . ?
C9 O00K Ti09 126.6(19) . . ?
Bi01 O00L Bi04 94.6(4) 18_546 2_655 ?
Bi03 O00L Bi01 109.1(5) . 18_546 ?
Bi03 O00L Bi04 122.9(6) . 2_655 ?
Bi06 O00L Bi01 105.3(5) . 18_546 ?
Bi06 O00L Bi03 113.6(6) . . ?
Bi06 O00L Bi04 108.5(5) . 2_655 ?
C9 O00N Bi03 115(2) . . ?
C00Z O00O Bi05 113(2) . . ?
C69 O00P Ti0A 132(3) . . ?
C01F O00Q Ti08 128.5(18) . . ?
C38 O00S Ti0A 130.1(18) . . ?
C76 O00T Ti09 129.9(16) . . ?
C00Z O00V Ti0A 130.6(19) . . ?
C019 O00W Ti08 119.5(19) . . ?
C019 O00W C42 111(2) . . ?
C42 O00W Ti08 121.5(18) . . ?
Ti08 O00Y Ti09 106.4(8) . . ?
C12 O00Y Ti08 119.2(14) . . ?
C12 O00Y Ti09 130.9(13) . . ?
O00O C00Z O00V 112(3) . . ?
O00O C00Z C014 132(4) . . ?
C014 C00Z O00V 115(4) . . ?
Ti09 O010 Ti08 106.1(8) . . ?
C39 O010 Ti08 117.1(17) . . ?
C39 O010 Ti09 129.4(16) . . ?
C95 O011 Ti09 125(2) . . ?
C36 O012 Ti09 131(2) . . ?
O00J C013 H01A 109.7 . . ?
O00J C013 H01B 109.7 . . ?
O00J C013 C7AA 110(3) . . ?
H01A C013 H01B 108.2 . . ?
C7AA C013 H01A 109.7 . . ?
C7AA C013 H01B 109.7 . . ?
Bi05 O015 Bi06 126.2(8) 2_655 . ?
Bi05 O015 Bi07 104.4(9) 2_655 16_656 ?
Bi06 O015 Bi07 108.8(8) . 16_656 ?
C58 O017 Ti0A 134.3(19) . . ?
O00W C019 H01C 109.6 . . ?
O00W C019 H01D 109.6 . . ?
O00W C019 C6AA 110(3) . . ?
H01C C019 H01D 108.2 . . ?
C6AA C019 H01C 109.6 . . ?
C6AA C019 H01D 109.6 . . ?
C30 O01A Ti0A 133.8(18) . . ?
O00Q C01F H01E 110.0 . . ?
O00Q C01F H01F 110.0 . . ?
O00Q C01F C6AA 109(2) . . ?
H01E C01F H01F 108.4 . . ?
C6AA C01F H01E 110.0 . . ?
C6AA C01F H01F 110.0 . . ?
O00N C9 O00K 116(3) . . ?
O00N C9 C01B 126(3) . . ?
C01B C9 O00K 118(3) . . ?
O00Y C12 H12A 109.5 . . ?
O00Y C12 H12B 109.5 . . ?
O00Y C12 C6AA 111(2) . . ?
H12A C12 H12B 108.0 . . ?
C6AA C12 H12A 109.5 . . ?
C6AA C12 H12B 109.5 . . ?
C56 O0AA Ti0A 138(2) . . ?
O01A C30 C014 120.7(19) . . ?
O01A C30 C86 118.9(19) . . ?
C014 C30 C86 120.0 . . ?
C00Z C014 C30 129(3) . . ?
C00Z C014 C49 110(3) . . ?
C49 C014 C30 120.0 . . ?
C014 C49 H49 120.0 . . ?
C84 C49 C014 120.0 . . ?
C84 C49 H49 120.0 . . ?
C49 C84 H84 120.0 . . ?
C49 C84 C74 120.0 . . ?
C74 C84 H84 120.0 . . ?
C84 C74 H74 120.0 . . ?
C84 C74 C86 120.0 . . ?
C86 C74 H74 120.0 . . ?
C30 C86 H86 120.0 . . ?
C74 C86 C30 120.0 . . ?
C74 C86 H86 120.0 . . ?
O00S C38 C01E 122(3) . . ?
O00S C38 O149 121(2) . . ?
O149 C38 C01E 117(3) . . ?
O0AA C56 C018 120.5(18) . . ?
O0AA C56 C01E 119.5(18) . . ?
C018 C56 C01E 120.0 . . ?
C56 C018 H018 120.0 . . ?
C56 C018 C57 120.0 . . ?
C57 C018 H018 120.0 . . ?
C018 C57 H57 120.0 . . ?
C018 C57 C34 120.0 . . ?
C34 C57 H57 120.0 . . ?
C57 C34 H34 120.0 . . ?
C01D C34 C57 120.0 . . ?
C01D C34 H34 120.0 . . ?
C34 C01D H01G 120.0 . . ?
C34 C01D C01E 120.0 . . ?
C01E C01D H01G 120.0 . . ?
C56 C01E C38 121(2) . . ?
C01D C01E C38 119(2) . . ?
C01D C01E C56 120.0 . . ?
C3AA C137 H137 120.0 . . ?
C3AA C137 C156 120.0 . . ?
C156 C137 H137 120.0 . . ?
C137 C3AA H3AA 120.0 . . ?
C137 C3AA C95 120.0 . . ?
C95 C3AA H3AA 120.0 . . ?
O011 C95 C3AA 112(2) . . ?
O011 C95 C67 128(2) . . ?
C67 C95 C3AA 120.0 . . ?
C95 C67 C88 120.0 . . ?
C95 C67 C51 119.0(19) . . ?
C88 C67 C51 121.0(19) . . ?
C67 C88 H88 120.0 . . ?
C156 C88 C67 120.0 . . ?
C156 C88 H88 120.0 . . ?
C137 C156 H156 120.0 . . ?
C88 C156 C137 120.0 . . ?
C88 C156 H156 120.0 . . ?
C38 O149 Bi02 126.2(16) . 17_556 ?
O012 C36 C51 120(2) . . ?
O012 C36 C28 120(2) . . ?
C51 C36 C28 120.0 . . ?
C36 C51 C67 124.7(18) . . ?
C36 C51 C32 120.0 . . ?
C32 C51 C67 115.3(18) . . ?
C51 C32 H32 120.0 . . ?
C51 C32 C53 120.0 . . ?
C53 C32 H32 120.0 . . ?
C32 C53 H53 120.0 . . ?
C0AA C53 C32 120.0 . . ?
C0AA C53 H53 120.0 . . ?
C53 C0AA H0AA 120.0 . . ?
C53 C0AA C28 120.0 . . ?
C28 C0AA H0AA 120.0 . . ?
C36 C28 H28 120.0 . . ?
C0AA C28 C36 120.0 . . ?
C0AA C28 H28 120.0 . . ?
C019 C6AA C01F 114(4) . . ?
C019 C6AA C12 113(3) . . ?
C019 C6AA C59 114(3) . . ?
C12 C6AA C01F 107(3) . . ?
C59 C6AA C01F 104(3) . . ?
C59 C6AA C12 104(3) . . ?
C39 C7AA C013 112(4) . . ?
C39 C7AA C42 115(4) . . ?
C39 C7AA C8AA 116(4) . . ?
C42 C7AA C013 110(4) . . ?
C8AA C7AA C013 105(4) . . ?
C8AA C7AA C42 97(3) . . ?
O010 C39 H39A 108.1 . . ?
O010 C39 H39B 108.1 . . ?
C7AA C39 O010 117(3) . . ?
C7AA C39 H39A 108.1 . . ?
C7AA C39 H39B 108.1 . . ?
H39A C39 H39B 107.3 . . ?
O00W C42 C7AA 105(3) . . ?
O00W C42 H42A 110.7 . . ?
O00W C42 H42B 110.7 . . ?
C7AA C42 H42A 110.7 . . ?
C7AA C42 H42B 110.7 . . ?
H42A C42 H42B 108.8 . . ?
C7AA C8AA H8AA 111.0 . . ?
C7AA C8AA H8AB 111.0 . . ?
H8AA C8AA H8AB 109.0 . . ?
C106 C8AA C7AA 104(4) . . ?
C106 C8AA H8AA 111.0 . . ?
C106 C8AA H8AB 111.0 . . ?
C6AA C59 H59A 106.4 . . ?
C6AA C59 H59B 106.4 . . ?
H59A C59 H59B 106.5 . . ?
C90 C59 C6AA 124(3) . . ?
C90 C59 H59A 106.4 . . ?
C90 C59 H59B 106.4 . . ?
C59 C90 H90A 109.5 . . ?
C59 C90 H90B 109.5 . . ?
C59 C90 H90C 109.5 . . ?
H90A C90 H90B 109.5 . . ?
H90A C90 H90C 109.5 . . ?
H90B C90 H90C 109.5 . . ?
C69 O42 Bi02 102(3) . . ?
O00P C69 C9AA 114(5) . . ?
O42 C69 O00P 118(3) . . ?
O42 C69 C9AA 127(5) . . ?
C9AA C102 H102 120.0 . . ?
C9AA C102 C77 120.0 . . ?
C77 C102 H102 120.0 . . ?
C102 C9AA C69 115(4) . . ?
C102 C9AA C58 120.0 . . ?
C58 C9AA C69 125(4) . . ?
O017 C58 C9AA 122(2) . . ?
O017 C58 C1AA 118(2) . . ?
C1AA C58 C9AA 120.0 . . ?
C58 C1AA H1AA 120.0 . . ?
C58 C1AA C2AA 120.0 . . ?
C2AA C1AA H1AA 120.0 . . ?
C1AA C2AA H2AA 120.0 . . ?
C77 C2AA C1AA 120.0 . . ?
C77 C2AA H2AA 120.0 . . ?
C102 C77 H77 120.0 . . ?
C2AA C77 C102 120.0 . . ?
C2AA C77 H77 120.0 . . ?
O00T C76 C01B 124.3(17) . . ?
O00T C76 C54 115.6(16) . . ?
C01B C76 C54 120.0 . . ?
C9 C01B C76 125(2) . . ?
C9 C01B C80 115(2) . . ?
C76 C01B C80 120.0 . . ?
C01B C80 H80 120.0 . . ?
C01B C80 C48 120.0 . . ?
C48 C80 H80 120.0 . . ?
C80 C48 H48 120.0 . . ?
C5AA C48 C80 120.0 . . ?
C5AA C48 H48 120.0 . . ?
C48 C5AA H5AA 120.0 . . ?
C48 C5AA C54 120.0 . . ?
C54 C5AA H5AA 120.0 . . ?
C76 C54 H54 120.0 . . ?
C5AA C54 C76 120.0 . . ?
C5AA C54 H54 120.0 . . ?
C8AA C106 H10A 109.1 . . ?
C8AA C106 H10B 109.4 . . ?
C8AA C106 H10C 109.9 . . ?
H10A C106 H10B 109.5 . . ?
H10A C106 H10C 109.4 . . ?
H10B C106 H10C 109.5 . . ?

loop_
_geom_bond_atom_site_label_1
_geom_bond_atom_site_label_2
_geom_bond_distance
_geom_bond_site_symmetry_2
_geom_bond_publ_flag
Bi01 Bi03 3.6774(10) 17_556 ?
Bi01 Bi06 3.5819(11) 17_556 ?
Bi01 O00C 2.286(12) 18_546 ?
Bi01 O00C 2.325(14) . ?
Bi01 O00C 2.569(11) 17_556 ?
Bi01 O00E 2.396(9) . ?
Bi01 O00G 2.756(14) 17_556 ?
Bi01 O00H 2.669(12) 17_556 ?
Bi01 O00L 2.370(12) 17_556 ?
Bi02 Bi03 3.6842(11) . ?
Bi02 Bi04 3.4991(12) . ?
Bi02 O00D 2.162(15) . ?
Bi02 O00F 2.121(13) . ?
Bi02 O00H 2.093(13) . ?
Bi02 O149 2.739(18) 18_546 ?
Bi02 O42 2.612(17) . ?
Bi03 Bi04 3.6621(13) 18_546 ?
Bi03 Bi06 3.5749(13) . ?
Bi03 O00F 2.282(14) 18_546 ?
Bi03 O00H 2.200(13) . ?
Bi03 O00I 2.348(17) . ?
Bi03 O00L 2.142(13) . ?
Bi03 O00N 2.602(14) . ?
Bi04 O00C 2.150(12) . ?
Bi04 O00D 2.288(13) . ?
Bi04 O00F 2.191(14) . ?
Bi04 O00H 2.436(15) 17_556 ?
Bi04 O00L 2.712(12) 3_665 ?
Bi05 O00D 2.106(15) . ?
Bi05 O00G 2.095(14) . ?
Bi05 O00O 2.556(17) . ?
Bi05 O015 2.076(17) 3_665 ?
Bi06 Ti08 3.507(4) . ?
Bi06 O00G 2.125(13) . ?
Bi06 O00I 2.543(15) . ?
Bi06 O00L 2.131(14) . ?
Bi06 O015 2.140(16) . ?
Bi07 O00E 2.14(2) . ?
Bi07 O00G 2.506(14) 17_556 ?
Bi07 O00G 2.506(14) 16_656 ?
Bi07 O00G 2.506(14) 18_546 ?
Bi07 O015 2.61(2) 18_546 ?
Bi07 O015 2.61(2) 17_556 ?
Bi07 O015 2.61(2) 16_656 ?
Ti08 Ti09 3.169(6) . ?
Ti08 O00I 1.736(17) . ?
Ti08 O00J 1.854(19) . ?
Ti08 O00Q 1.866(17) . ?
Ti08 O00W 2.260(18) . ?
Ti08 O00Y 1.964(16) . ?
Ti08 O010 2.001(17) . ?
Ti09 O00K 1.973(16) . ?
Ti09 O00T 1.90(2) . ?
Ti09 O00Y 1.994(17) . ?
Ti09 O010 1.964(18) . ?
Ti09 O011 1.88(3) . ?
Ti09 O012 1.78(3) . ?
Ti0A O00P 1.96(2) . ?
Ti0A O00S 2.01(2) . ?
Ti0A O00V 2.053(19) . ?
Ti0A O017 1.76(2) . ?
Ti0A O01A 1.83(2) . ?
Ti0A O0AA 1.78(3) . ?
O00J C013 1.47(3) . ?
O00K C9 1.36(4) . ?
O00N C9 1.21(3) . ?
O00O C00Z 1.23(4) . ?
O00P C69 1.32(6) . ?
O00Q C01F 1.46(3) . ?
O00S C38 1.26(3) . ?
O00T C76 1.31(3) . ?
O00V C00Z 1.36(4) . ?
O00W C019 1.40(3) . ?
O00W C42 1.50(3) . ?
O00Y C12 1.44(3) . ?
C00Z C014 1.35(4) . ?
O010 C39 1.46(3) . ?
O011 C95 1.35(2) . ?
O012 C36 1.33(2) . ?
C013 H01A 0.9900 . ?
C013 H01B 0.9900 . ?
C013 C7AA 1.54(5) . ?
O017 C58 1.33(3) . ?
C019 H01C 0.9900 . ?
C019 H01D 0.9900 . ?
C019 C6AA 1.49(4) . ?
O01A C30 1.27(3) . ?
C01F H01E 0.9900 . ?
C01F H01F 0.9900 . ?
C01F C6AA 1.59(5) . ?
C9 C01B 1.34(3) . ?
C12 H12A 0.9900 . ?
C12 H12B 0.9900 . ?
C12 C6AA 1.56(5) . ?
O0AA C56 1.34(3) . ?
C30 C014 1.3900 . ?
C30 C86 1.3900 . ?
C014 C49 1.3900 . ?
C49 H49 0.9500 . ?
C49 C84 1.3900 . ?
C84 H84 0.9500 . ?
C84 C74 1.3900 . ?
C74 H74 0.9500 . ?
C74 C86 1.3900 . ?
C86 H86 0.9500 . ?
C38 C01E 1.48(3) . ?
C38 O149 1.26(3) . ?
C56 C018 1.3900 . ?
C56 C01E 1.3900 . ?
C018 H018 0.9500 . ?
C018 C57 1.3900 . ?
C57 H57 0.9500 . ?
C57 C34 1.3900 . ?
C34 H34 0.9500 . ?
C34 C01D 1.3900 . ?
C01D H01G 0.9500 . ?
C01D C01E 1.3900 . ?
C137 H137 0.9500 . ?
C137 C3AA 1.3900 . ?
C137 C156 1.3900 . ?
C3AA H3AA 0.9500 . ?
C3AA C95 1.3900 . ?
C95 C67 1.3900 . ?
C67 C88 1.3900 . ?
C67 C51 1.519(17) . ?
C88 H88 0.9500 . ?
C88 C156 1.3900 . ?
C156 H156 0.9500 . ?
C36 C51 1.3900 . ?
C36 C28 1.3900 . ?
C51 C32 1.3900 . ?
C32 H32 0.9500 . ?
C32 C53 1.3900 . ?
C53 H53 0.9500 . ?
C53 C0AA 1.3900 . ?
C0AA H0AA 0.9500 . ?
C0AA C28 1.3900 . ?
C28 H28 0.9500 . ?
C6AA C59 1.512(19) . ?
C7AA C39 1.44(5) . ?
C7AA C42 1.52(5) . ?
C7AA C8AA 1.499(19) . ?
C39 H39A 0.9900 . ?
C39 H39B 0.9900 . ?
C42 H42A 0.9900 . ?
C42 H42B 0.9900 . ?
C8AA H8AA 0.9900 . ?
C8AA H8AB 0.9900 . ?
C8AA C106 1.496(19) . ?
C59 H59A 0.9900 . ?
C59 H59B 0.9900 . ?
C59 C90 1.466(19) . ?
C90 H90A 0.9800 . ?
C90 H90B 0.9800 . ?
C90 H90C 0.9800 . ?
O42 C69 1.24(6) . ?
C69 C9AA 1.39(4) . ?
C102 H102 0.9500 . ?
C102 C9AA 1.3900 . ?
C102 C77 1.3900 . ?
C9AA C58 1.3900 . ?
C58 C1AA 1.3900 . ?
C1AA H1AA 0.9500 . ?
C1AA C2AA 1.3900 . ?
C2AA H2AA 0.9500 . ?
C2AA C77 1.3900 . ?
C77 H77 0.9500 . ?
C76 C01B 1.3900 . ?
C76 C54 1.3900 . ?
C01B C80 1.3900 . ?
C80 H80 0.9500 . ?
C80 C48 1.3900 . ?
C48 H48 0.9500 . ?
C48 C5AA 1.3900 . ?
C5AA H5AA 0.9500 . ?
C5AA C54 1.3900 . ?
C54 H54 0.9500 . ?
C106 H10A 0.9801 . ?
C106 H10B 0.9802 . ?
C106 H10C 0.9803 . ?

loop_
_smtbx_masks_void_nr
_smtbx_masks_void_average_x
_smtbx_masks_void_average_y
_smtbx_masks_void_average_z
_smtbx_masks_void_volume
_smtbx_masks_void_count_electrons
_smtbx_masks_void_content
1 0.000 0.000 0.000 3015.5 77.2 ?
2 -0.333 0.333 0.333 3015.5 77.2 ?
3 0.333 0.667 0.667 3015.5 77.2 ?
